data_4329331
loop_
_publ_author_name
'Christos D. Malliakas'
'Jiyong Yao'
'Daniel M. Wells'
'Geng Bang Jin'
'S. Skanthakumar'
'Eun Sang Choi'
'Mahalingam Balasubramanian'
'L. Soderholm'
'Donald E. Ellis'
'Mercouri G. Kanatzidis'
'James A. Ibers'

_publ_section_title
;
 Oxidation State of Uranium in A6Cu12U2S15 (A = K, Rb, Cs) Compounds
;
_journal_name_full 'Inorganic Chemistry'
_journal_page_first 6153
_journal_page_last 6163
_journal_paper_doi 10.1021/ic300172k
_journal_volume 51
_journal_year 2012
_chemical_formula_sum 'Cs6 Cu12 S15 U2'
_chemical_formula_weight 2516.90
_chemical_name_systematic
; 
 ? 
;
_space_group_IT_number 230
_symmetry_cell_setting cubic
_symmetry_space_group_name_Hall '-I 4bd 2c 3'
_symmetry_space_group_name_H-M 'I a -3 d'
_atom_sites_solution_primary direct
_atom_sites_solution_secondary difmap
_cell_angle_alpha 90.00
_cell_angle_beta 90.00
_cell_angle_gamma 90.00
_cell_formula_units_Z 8
_cell_length_a 19.0217(6)
_cell_length_b 19.0217(6)
_cell_length_c 19.0217(6)
_cell_measurement_reflns_used 22923
_cell_measurement_temperature 100.0(3)
_cell_volume 6882.5(4)
_diffrn_ambient_temperature 100.0(3)
_diffrn_detector 'image plate (34 cm diameter)'
_diffrn_detector_area_resol_mean 6.67
_diffrn_detector_type STOE
_diffrn_measured_fraction_theta_full 0.995
_diffrn_measured_fraction_theta_max 0.995
_diffrn_measurement_details ' 180 frames, detector distance = 60 mm'
_diffrn_measurement_device '2-circle goniometer'
_diffrn_measurement_device_type 'STOE IPDS 2'
_diffrn_measurement_method 'rotation method'
_diffrn_radiation_collimation '0.5 mm diameter, monocapillary'
_diffrn_radiation_monochromator 'plane graphite'
_diffrn_radiation_polarisn_norm 0
_diffrn_radiation_type 'Mo K\a'
_diffrn_radiation_wavelength 0.71073
_diffrn_reflns_av_R_equivalents 0.0606
_diffrn_reflns_av_sigmaI/netI 0.0133
_diffrn_reflns_limit_h_max 26
_diffrn_reflns_limit_h_min -26
_diffrn_reflns_limit_k_max 26
_diffrn_reflns_limit_k_min -26
_diffrn_reflns_limit_l_max 26
_diffrn_reflns_limit_l_min -26
_diffrn_reflns_number 29466
_diffrn_reflns_theta_full 29.20
_diffrn_reflns_theta_max 29.20
_diffrn_reflns_theta_min 4.01
_diffrn_source 'sealed X-ray tube, 12 x 0.4 mm long-fine focus'
_diffrn_source_current 40
_diffrn_source_power 2.00
_diffrn_source_voltage 50
_exptl_absorpt_coefficient_mu 23.784
_exptl_absorpt_correction_T_max 0.0936
_exptl_absorpt_correction_T_min 0.0507
_exptl_absorpt_correction_type integration
_exptl_absorpt_process_details X-Shape
_exptl_crystal_density_diffrn 4.858
_exptl_crystal_F_000 8816
_exptl_crystal_size_max 0.22
_exptl_crystal_size_mid 0.16
_exptl_crystal_size_min 0.14
_refine_diff_density_max 0.957
_refine_diff_density_min -1.022
_refine_diff_density_rms 0.241
_refine_ls_extinction_coef 0.000114(9)
_refine_ls_extinction_expression Fc^*^=kFc[1+0.001xFc^2^\l^3^/sin(2\q)]^-1/4^
_refine_ls_extinction_method SHELXL
_refine_ls_goodness_of_fit_ref 1.660
_refine_ls_hydrogen_treatment undef
_refine_ls_matrix_type full
_refine_ls_number_parameters 30
_refine_ls_number_reflns 784
_refine_ls_number_restraints 0
_refine_ls_restrained_S_all 1.660
_refine_ls_R_factor_all 0.0364
_refine_ls_R_factor_gt 0.0362
_refine_ls_shift/su_max 0.001
_refine_ls_shift/su_mean 0.000
_refine_ls_structure_factor_coef Fsqd
_refine_ls_weighting_details 'calc w=1/[\s^2^(Fo^2^)+(0.0125P)^2^+288.3029P] where P=(Fo^2^+2Fc^2^)/3'
_refine_ls_weighting_scheme calc
_refine_ls_wR_factor_gt 0.0650
_refine_ls_wR_factor_ref 0.0651
_reflns_number_gt 781
_reflns_number_total 784
_reflns_threshold_expression >2sigma(I)
_cod_data_source_file ic300172k_si_003_1.cif
_cod_data_source_block Cs6Cu12U2S15_100K
_cod_database_code 4329331

loop_
_symmetry_equiv_pos_as_xyz
'x, y, z'
'-x+1/2, -y, z+1/2'
'-x, y+1/2, -z+1/2'
'x+1/2, -y+1/2, -z'
'z, x, y'
'z+1/2, -x+1/2, -y'
'-z+1/2, -x, y+1/2'
'-z, x+1/2, -y+1/2'
'y, z, x'
'-y, z+1/2, -x+1/2'
'y+1/2, -z+1/2, -x'
'-y+1/2, -z, x+1/2'
'y+3/4, x+1/4, -z+1/4'
'-y+3/4, -x+3/4, -z+3/4'
'y+1/4, -x+1/4, z+3/4'
'-y+1/4, x+3/4, z+1/4'
'x+3/4, z+1/4, -y+1/4'
'-x+1/4, z+3/4, y+1/4'
'-x+3/4, -z+3/4, -y+3/4'
'x+1/4, -z+1/4, y+3/4'
'z+3/4, y+1/4, -x+1/4'
'z+1/4, -y+1/4, x+3/4'
'-z+1/4, y+3/4, x+1/4'
'-z+3/4, -y+3/4, -x+3/4'
'x+1/2, y+1/2, z+1/2'
'-x+1, -y+1/2, z+1'
'-x+1/2, y+1, -z+1'
'x+1, -y+1, -z+1/2'
'z+1/2, x+1/2, y+1/2'
'z+1, -x+1, -y+1/2'
'-z+1, -x+1/2, y+1'
'-z+1/2, x+1, -y+1'
'y+1/2, z+1/2, x+1/2'
'-y+1/2, z+1, -x+1'
'y+1, -z+1, -x+1/2'
'-y+1, -z+1/2, x+1'
'y+5/4, x+3/4, -z+3/4'
'-y+5/4, -x+5/4, -z+5/4'
'y+3/4, -x+3/4, z+5/4'
'-y+3/4, x+5/4, z+3/4'
'x+5/4, z+3/4, -y+3/4'
'-x+3/4, z+5/4, y+3/4'
'-x+5/4, -z+5/4, -y+5/4'
'x+3/4, -z+3/4, y+5/4'
'z+5/4, y+3/4, -x+3/4'
'z+3/4, -y+3/4, x+5/4'
'-z+3/4, y+5/4, x+3/4'
'-z+5/4, -y+5/4, -x+5/4'
'-x, -y, -z'
'x-1/2, y, -z-1/2'
'x, -y-1/2, z-1/2'
'-x-1/2, y-1/2, z'
'-z, -x, -y'
'-z-1/2, x-1/2, y'
'z-1/2, x, -y-1/2'
'z, -x-1/2, y-1/2'
'-y, -z, -x'
'y, -z-1/2, x-1/2'
'-y-1/2, z-1/2, x'
'y-1/2, z, -x-1/2'
'-y-3/4, -x-1/4, z-1/4'
'y-3/4, x-3/4, z-3/4'
'-y-1/4, x-1/4, -z-3/4'
'y-1/4, -x-3/4, -z-1/4'
'-x-3/4, -z-1/4, y-1/4'
'x-1/4, -z-3/4, -y-1/4'
'x-3/4, z-3/4, y-3/4'
'-x-1/4, z-1/4, -y-3/4'
'-z-3/4, -y-1/4, x-1/4'
'-z-1/4, y-1/4, -x-3/4'
'z-1/4, -y-3/4, -x-1/4'
'z-3/4, y-3/4, x-3/4'
'-x+1/2, -y+1/2, -z+1/2'
'x, y+1/2, -z'
'x+1/2, -y, z'
'-x, y, z+1/2'
'-z+1/2, -x+1/2, -y+1/2'
'-z, x, y+1/2'
'z, x+1/2, -y'
'z+1/2, -x, y'
'-y+1/2, -z+1/2, -x+1/2'
'y+1/2, -z, x'
'-y, z, x+1/2'
'y, z+1/2, -x'
'-y-1/4, -x+1/4, z+1/4'
'y-1/4, x-1/4, z-1/4'
'-y+1/4, x+1/4, -z-1/4'
'y+1/4, -x-1/4, -z+1/4'
'-x-1/4, -z+1/4, y+1/4'
'x+1/4, -z-1/4, -y+1/4'
'x-1/4, z-1/4, y-1/4'
'-x+1/4, z+1/4, -y-1/4'
'-z-1/4, -y+1/4, x+1/4'
'-z+1/4, y+1/4, -x-1/4'
'z+1/4, -y-1/4, -x+1/4'
'z-1/4, y-1/4, x-1/4'

loop_
_atom_site_label
_atom_site_type_symbol
_atom_site_fract_x
_atom_site_fract_y
_atom_site_fract_z
_atom_site_U_iso_or_equiv
_atom_site_adp_type
_atom_site_occupancy
_atom_site_symmetry_multiplicity
_atom_site_calc_flag
_atom_site_refinement_flags
U1 U 0.0000 0.0000 0.0000 0.00346(16) Uani 1 6 d S
Cs1 Cs 0.1250 0.71680(2) 0.53320(2) 0.00640(17) Uani 1 2 d S
Cu1 Cu 0.00832(5) 0.14361(5) 0.07632(5) 0.0063(2) Uani 1 1 d .
S1 S 0.12557(9) 0.20559(9) 0.28460(9) 0.0059(3) Uani 1 1 d .
S2 S 0.1250 0.0000 0.2500 0.0054(6) Uani 1 4 d S

loop_
_atom_site_aniso_label
_atom_site_aniso_U_11
_atom_site_aniso_U_22
_atom_site_aniso_U_33
_atom_site_aniso_U_23
_atom_site_aniso_U_13
_atom_site_aniso_U_12
U1 0.00346(16) 0.00346(16) 0.00346(16) -0.00025(13) -0.00025(13) -0.00025(13)
Cs1 0.0073(3) 0.0059(2) 0.0059(2) -0.0001(2) 0.00002(15) 0.00002(15)
Cu1 0.0074(4) 0.0047(4) 0.0067(4) -0.0007(3) -0.0007(3) 0.0007(3)
S1 0.0047(7) 0.0061(8) 0.0068(7) 0.0001(6) 0.0006(6) -0.0009(6)
S2 0.0045(14) 0.0058(9) 0.0058(9) 0.0006(12) 0.000 0.000

loop_
_atom_type_symbol
_atom_type_description
_atom_type_scat_dispersion_real
_atom_type_scat_dispersion_imag
_atom_type_scat_source
S S 0.1246 0.1234 'International Tables Vol C Tables 4.2.6.8 and 6.1.1.4'
Cu Cu 0.3201 1.2651 'International Tables Vol C Tables 4.2.6.8 and 6.1.1.4'
Cs Cs -0.3680 2.1192 'International Tables Vol C Tables 4.2.6.8 and 6.1.1.4'
U U -9.6767 9.6646 'International Tables Vol C Tables 4.2.6.8 and 6.1.1.4'

loop_
_geom_angle_atom_site_label_1
_geom_angle_atom_site_label_2
_geom_angle_atom_site_label_3
_geom_angle
_geom_angle_site_symmetry_1
_geom_angle_site_symmetry_3
S1 U1 S1 180.00(11) 96 48_444
S1 U1 S1 90.97(5) 96 91
S1 U1 S1 89.03(5) 48_444 91
S1 U1 S1 89.03(5) 96 43_444
S1 U1 S1 90.97(5) 48_444 43_444
S1 U1 S1 180.00(11) 91 43_444
S1 U1 S1 90.97(5) 96 86
S1 U1 S1 89.03(5) 48_444 86
S1 U1 S1 90.97(5) 91 86
S1 U1 S1 89.03(5) 43_444 86
S1 U1 S1 89.03(5) 96 38_444
S1 U1 S1 90.97(5) 48_444 38_444
S1 U1 S1 89.03(5) 91 38_444
S1 U1 S1 90.97(5) 43_444 38_444
S1 U1 S1 180.00(11) 86 38_444
S1 U1 Cu1 91.40(4) 96 57
S1 U1 Cu1 88.60(4) 48_444 57
S1 U1 Cu1 45.46(4) 91 57
S1 U1 Cu1 134.54(4) 43_444 57
S1 U1 Cu1 45.51(4) 86 57
S1 U1 Cu1 134.49(4) 38_444 57
S1 U1 Cu1 88.60(4) 96 9
S1 U1 Cu1 91.40(4) 48_444 9
S1 U1 Cu1 134.54(4) 91 9
S1 U1 Cu1 45.46(4) 43_444 9
S1 U1 Cu1 134.49(4) 86 9
S1 U1 Cu1 45.51(4) 38_444 9
Cu1 U1 Cu1 180.00(5) 57 9
S1 U1 Cu1 45.51(4) 96 49
S1 U1 Cu1 134.49(4) 48_444 49
S1 U1 Cu1 91.40(4) 91 49
S1 U1 Cu1 88.60(4) 43_444 49
S1 U1 Cu1 45.46(4) 86 49
S1 U1 Cu1 134.54(4) 38_444 49
Cu1 U1 Cu1 61.16(3) 57 49
Cu1 U1 Cu1 118.84(3) 9 49
S1 U1 Cu1 134.54(4) 96 5
S1 U1 Cu1 45.46(4) 48_444 5
S1 U1 Cu1 134.49(4) 91 5
S1 U1 Cu1 45.51(4) 43_444 5
S1 U1 Cu1 88.60(4) 86 5
S1 U1 Cu1 91.40(4) 38_444 5
Cu1 U1 Cu1 118.84(3) 57 5
Cu1 U1 Cu1 61.16(3) 9 5
Cu1 U1 Cu1 118.84(3) 49 5
S1 U1 Cu1 45.46(4) 96 53
S1 U1 Cu1 134.54(4) 48_444 53
S1 U1 Cu1 45.51(4) 91 53
S1 U1 Cu1 134.49(4) 43_444 53
S1 U1 Cu1 91.40(4) 86 53
S1 U1 Cu1 88.60(4) 38_444 53
Cu1 U1 Cu1 61.16(3) 57 53
Cu1 U1 Cu1 118.84(3) 9 53
Cu1 U1 Cu1 61.16(3) 49 53
Cu1 U1 Cu1 180.000(15) 5 53
S1 U1 Cu1 134.49(4) 96 .
S1 U1 Cu1 45.51(4) 48_444 .
S1 U1 Cu1 88.60(4) 91 .
S1 U1 Cu1 91.40(4) 43_444 .
S1 U1 Cu1 134.54(4) 86 .
S1 U1 Cu1 45.46(4) 38_444 .
Cu1 U1 Cu1 118.84(3) 57 .
Cu1 U1 Cu1 61.16(3) 9 .
Cu1 U1 Cu1 180.0 49 .
Cu1 U1 Cu1 61.16(3) 5 .
Cu1 U1 Cu1 118.84(3) 53 .
S1 Cs1 S1 102.65(6) 16 35_455
S1 Cs1 S1 152.63(3) 16 92_556
S1 Cs1 S1 92.77(4) 35_455 92_556
S1 Cs1 S1 92.77(4) 16 74_556
S1 Cs1 S1 152.63(3) 35_455 74_556
S1 Cs1 S1 82.96(6) 92_556 74_556
S1 Cs1 Cu1 78.34(3) 16 41_455
S1 Cs1 Cu1 91.77(3) 35_455 41_455
S1 Cs1 Cu1 124.16(3) 92_556 41_455
S1 Cs1 Cu1 69.14(3) 74_556 41_455
S1 Cs1 Cu1 91.77(3) 16 3
S1 Cs1 Cu1 78.34(3) 35_455 3
S1 Cs1 Cu1 69.14(3) 92_556 3
S1 Cs1 Cu1 124.16(3) 74_556 3
Cu1 Cs1 Cu1 164.25(3) 41_455 3
S1 Cs1 S1 91.68(4) 16 39_454
S1 Cs1 S1 113.59(3) 35_455 39_454
S1 Cs1 S1 61.25(5) 92_556 39_454
S1 Cs1 S1 88.06(4) 74_556 39_454
Cu1 Cs1 S1 154.34(3) 41_455 39_454
Cu1 Cs1 S1 36.17(3) 3 39_454
S1 Cs1 S1 113.59(3) 16 12_565
S1 Cs1 S1 91.68(4) 35_455 12_565
S1 Cs1 S1 88.06(4) 92_556 12_565
S1 Cs1 S1 61.25(5) 74_556 12_565
Cu1 Cs1 S1 36.17(3) 41_455 12_565
Cu1 Cs1 S1 154.34(3) 3 12_565
S1 Cs1 S1 139.80(6) 39_454 12_565
S1 Cs1 S2 65.44(3) 16 10
S1 Cs1 S2 65.66(3) 35_455 10
S1 Cs1 S2 101.99(3) 92_556 10
S1 Cs1 S2 141.68(3) 74_556 10
Cu1 Cs1 S2 129.98(2) 41_455 10
Cu1 Cs1 S2 34.502(15) 3 10
S1 Cs1 S2 63.02(3) 39_454 10
S1 Cs1 S2 155.35(3) 12_565 10
S1 Cs1 S2 65.66(3) 16 30_455
S1 Cs1 S2 65.44(3) 35_455 30_455
S1 Cs1 S2 141.68(3) 92_556 30_455
S1 Cs1 S2 101.99(3) 74_556 30_455
Cu1 Cs1 S2 34.502(15) 41_455 30_455
Cu1 Cs1 S2 129.98(2) 3 30_455
S1 Cs1 S2 155.35(3) 39_454 30_455
S1 Cs1 S2 63.02(3) 12_565 30_455
S2 Cs1 S2 97.045(14) 10 30_455
S1 Cs1 Cu1 78.06(3) 16 16
S1 Cs1 Cu1 33.95(3) 35_455 16
S1 Cs1 Cu1 104.79(3) 92_556 16
S1 Cs1 Cu1 170.79(3) 74_556 16
Cu1 Cs1 Cu1 109.232(19) 41_455 16
Cu1 Cs1 Cu1 56.18(2) 3 16
S1 Cs1 Cu1 91.36(3) 39_454 16
S1 Cs1 Cu1 123.10(3) 12_565 16
S2 Cs1 Cu1 32.679(13) 10 16
S2 Cs1 Cu1 75.127(16) 30_455 16
S1 Cs1 Cu1 33.95(3) 16 35_455
S1 Cs1 Cu1 78.06(3) 35_455 35_455
S1 Cs1 Cu1 170.79(3) 92_556 35_455
S1 Cs1 Cu1 104.79(3) 74_556 35_455
Cu1 Cs1 Cu1 56.18(2) 41_455 35_455
Cu1 Cs1 Cu1 109.232(19) 3 35_455
S1 Cs1 Cu1 123.10(3) 39_454 35_455
S1 Cs1 Cu1 91.36(3) 12_565 35_455
S2 Cs1 Cu1 75.127(16) 10 35_455
S2 Cs1 Cu1 32.679(13) 30_455 35_455
Cu1 Cs1 Cu1 67.97(3) 16 35_455
S2 Cu1 S1 123.93(6) 9 38_444
S2 Cu1 S1 124.47(6) 9 48_444
S1 Cu1 S1 110.88(9) 38_444 48_444
S2 Cu1 U1 172.22(4) 9 .
S1 Cu1 U1 55.44(5) 38_444 .
S1 Cu1 U1 55.43(5) 48_444 .
S2 Cu1 Cs1 80.67(3) 9 3_545
S1 Cu1 Cs1 74.47(5) 38_444 3_545
S1 Cu1 Cs1 107.88(5) 48_444 3_545
U1 Cu1 Cs1 91.96(2) . 3_545
S2 Cu1 Cs1 70.15(2) 9 32_545
S1 Cu1 Cs1 164.16(6) 38_444 32_545
S1 Cu1 Cs1 57.18(5) 48_444 32_545
U1 Cu1 Cs1 111.73(2) . 32_545
Cs1 Cu1 Cs1 117.75(2) 3_545 32_545
S2 Cu1 Cs1 69.93(2) 9 28_455
S1 Cu1 Cs1 56.97(5) 38_444 28_455
S1 Cu1 Cs1 163.78(6) 48_444 28_455
U1 Cu1 Cs1 111.47(2) . 28_455
Cs1 Cu1 Cs1 80.374(18) 3_545 28_455
Cs1 Cu1 Cs1 132.00(2) 32_545 28_455
Cu1 S1 Cu1 88.95(8) 38_444 48_444
Cu1 S1 U1 79.10(6) 38_444 38_444
Cu1 S1 U1 79.06(6) 48_444 38_444
Cu1 S1 Cs1 89.21(6) 38_444 32_545
Cu1 S1 Cs1 88.87(6) 48_444 32_545
U1 S1 Cs1 163.25(7) 38_444 32_545
Cu1 S1 Cs1 156.53(8) 38_444 74_546
Cu1 S1 Cs1 114.51(7) 48_444 74_546
U1 S1 Cs1 103.63(5) 38_444 74_546
Cs1 S1 Cs1 91.88(4) 32_545 74_546
Cu1 S1 Cs1 69.36(5) 38_444 6_456
Cu1 S1 Cs1 158.15(8) 48_444 6_456
U1 S1 Cs1 98.56(5) 38_444 6_456
Cs1 S1 Cs1 88.31(4) 32_545 6_456
Cs1 S1 Cs1 87.24(4) 74_546 6_456
Cu1 S2 Cu1 92.50(5) 48_444 5
Cu1 S2 Cu1 130.96(5) 48_444 23_545
Cu1 S2 Cu1 107.51(5) 5 23_545
Cu1 S2 Cu1 107.51(5) 48_444 30_445
Cu1 S2 Cu1 130.96(5) 5 30_445
Cu1 S2 Cu1 92.50(5) 23_545 30_445
Cu1 S2 Cs1 149.85(2) 48_444 7_554
Cu1 S2 Cs1 64.83(2) 5 7_554
Cu1 S2 Cs1 77.17(2) 23_545 7_554
Cu1 S2 Cs1 77.45(2) 30_445 7_554
Cu1 S2 Cs1 64.83(2) 48_444 10_645
Cu1 S2 Cs1 149.85(2) 5 10_645
Cu1 S2 Cs1 77.45(2) 23_545 10_645
Cu1 S2 Cs1 77.17(2) 30_445 10_645
Cs1 S2 Cs1 142.953(14) 7_554 10_645
Cu1 S2 Cs1 77.17(2) 48_444 32_545
Cu1 S2 Cs1 77.45(2) 5 32_545
Cu1 S2 Cs1 149.85(2) 23_545 32_545
Cu1 S2 Cs1 64.83(2) 30_445 32_545
Cs1 S2 Cs1 78.535(6) 7_554 32_545
Cs1 S2 Cs1 113.617(3) 10_645 32_545
Cu1 S2 Cs1 77.45(2) 48_444 36_554
Cu1 S2 Cs1 77.17(2) 5 36_554
Cu1 S2 Cs1 64.83(2) 23_545 36_554
Cu1 S2 Cs1 149.85(2) 30_445 36_554
Cs1 S2 Cs1 113.617(3) 7_554 36_554
Cs1 S2 Cs1 78.535(6) 10_645 36_554
Cs1 S2 Cs1 142.953(14) 32_545 36_554

loop_
_geom_bond_atom_site_label_1
_geom_bond_atom_site_label_2
_geom_bond_distance
_geom_bond_site_symmetry_2
U1 S1 2.5979(17) 96
U1 S1 2.5979(17) 48_444
U1 S1 2.5979(17) 91
U1 S1 2.5979(17) 43_444
U1 S1 2.5979(17) 86
U1 S1 2.5979(17) 38_444
U1 Cu1 3.0975(9) 57
U1 Cu1 3.0975(9) 9
U1 Cu1 3.0975(9) 49
U1 Cu1 3.0975(9) 5
U1 Cu1 3.0975(9) 53
U1 Cu1 3.0975(9) .
Cs1 S1 3.3869(18) 16
Cs1 S1 3.3869(18) 35_455
Cs1 S1 3.4724(18) 92_556
Cs1 S1 3.4724(18) 74_556
Cs1 Cu1 3.5649(9) 41_455
Cs1 Cu1 3.5649(9) 3
Cs1 S1 3.6703(18) 39_454
Cs1 S1 3.6703(18) 12_565
Cs1 S2 3.8868(4) 10
Cs1 S2 3.8868(4) 30_455
Cs1 Cu1 4.0293(10) 16
Cs1 Cu1 4.0293(11) 35_455
Cu1 S2 2.2312(9) 9
Cu1 S1 2.2485(19) 38_444
Cu1 S1 2.251(2) 48_444
Cu1 Cs1 3.5650(9) 3_545
Cu1 Cs1 4.0292(10) 32_545
Cu1 Cs1 4.0392(11) 28_455
S1 Cu1 2.2484(19) 38_444
S1 Cu1 2.250(2) 48_444
S1 U1 2.5979(17) 38_444
S1 Cs1 3.3869(18) 32_545
S1 Cs1 3.4724(18) 74_546
S1 Cs1 3.6704(18) 6_456
S2 Cu1 2.2312(9) 48_444
S2 Cu1 2.2312(9) 5
S2 Cu1 2.2312(9) 23_545
S2 Cu1 2.2312(9) 30_445
S2 Cs1 3.8868(4) 7_554
S2 Cs1 3.8868(4) 10_645
S2 Cs1 3.8868(4) 32_545
S2 Cs1 3.8868(4) 36_554
